data_2217058
loop_
_publ_author_name
'Boyle, Grant A.'
'Govender, Thavendran'
'Kruger, Hendrik G.'
'Maguire, Glenn E. M.'

_publ_section_title
;8-(Biphenyl-4-yl)-8-hydroxypentacyclo[5.4.0.0^2,6^.0^3,10^.0^5,9^]undecan-11-one
 ethylene ketal
;
_journal_coeditor_code GG2055
_journal_issue 1
_journal_name_full 'Acta Crystallographica Section E'
_journal_page_first o283
_journal_page_last o283
_journal_paper_doi 10.1107/S1600536807065920
_journal_volume 64
_journal_year 2008
_chemical_formula_iupac 'C25 H24 O3'
_chemical_formula_moiety 'C25 H24 O3'
_chemical_formula_sum 'C25 H24 O3'
_chemical_formula_weight 372.44
_chemical_name_systematic
;8-(Biphenyl-4-yl)-8-hydroxypentacyclo[5.4.0.0^2,6^.0^3,10^.0^5,9^]undecan-11-one
ethylene
 ketal
;
_space_group_IT_number 14
_symmetry_cell_setting monoclinic
_symmetry_space_group_name_Hall '-P 2ybc'
_symmetry_space_group_name_H-M 'P 1 21/c 1'
_atom_sites_solution_hydrogens geom
_atom_sites_solution_primary direct
_atom_sites_solution_secondary difmap
_audit_creation_method SHELXL-97
_cell_angle_alpha 90.00
_cell_angle_beta 90.5760(10)
_cell_angle_gamma 90.00
_cell_formula_units_Z 4
_cell_length_a 10.2527(2)
_cell_length_b 16.9832(3)
_cell_length_c 10.3650(2)
_cell_measurement_reflns_used 6796
_cell_measurement_temperature 173(2)
_cell_measurement_theta_max 28.54
_cell_measurement_theta_min 2.30
_cell_volume 1804.70(6)
_computing_cell_refinement 'SAINT-Plus (Bruker, 1999)'
_computing_data_collection 'APEX2 (Bruker, 2005)'
_computing_data_reduction 'SAINT-Plus (Bruker, 1999)'
_computing_molecular_graphics 'MERCURY (Macrae <i>et al.</i>,  2006) and WinGX (Farrugia, 1999)'
_computing_publication_material 'SHELXTL (Bruker, 1999) and Platon (Spek, 2003)'
_computing_structure_refinement 'SHELXTL (Bruker, 1999)'
_computing_structure_solution 'SHELXTL (Bruker, 1999)'
_diffrn_ambient_temperature 173(2)
_diffrn_measured_fraction_theta_full 0.989
_diffrn_measured_fraction_theta_max 0.989
_diffrn_measurement_device_type 'Bruker APEXII CCD area-detector'
_diffrn_measurement_method '\f and \w scans'
_diffrn_radiation_monochromator graphite
_diffrn_radiation_source 'fine-focus sealed tube'
_diffrn_radiation_type MoK\a
_diffrn_radiation_wavelength 0.71073
_diffrn_reflns_av_R_equivalents 0.0370
_diffrn_reflns_av_sigmaI/netI 0.0184
_diffrn_reflns_limit_h_max 13
_diffrn_reflns_limit_h_min -13
_diffrn_reflns_limit_k_max 21
_diffrn_reflns_limit_k_min -21
_diffrn_reflns_limit_l_max 13
_diffrn_reflns_limit_l_min -13
_diffrn_reflns_number 27563
_diffrn_reflns_theta_full 26.99
_diffrn_reflns_theta_max 26.99
_diffrn_reflns_theta_min 1.99
_exptl_absorpt_coefficient_mu 0.089
_exptl_absorpt_correction_type none
_exptl_crystal_colour colourless
_exptl_crystal_density_diffrn 1.371
_exptl_crystal_density_method 'not measured'
_exptl_crystal_description block
_exptl_crystal_F_000 792
_exptl_crystal_size_max 0.47
_exptl_crystal_size_mid 0.45
_exptl_crystal_size_min 0.37
_refine_diff_density_max 0.31
_refine_diff_density_min -0.24
_refine_ls_extinction_method none
_refine_ls_goodness_of_fit_ref 1.042
_refine_ls_hydrogen_treatment mixed
_refine_ls_matrix_type full
_refine_ls_number_parameters 257
_refine_ls_number_reflns 3904
_refine_ls_number_restraints 0
_refine_ls_restrained_S_all 1.042
_refine_ls_R_factor_all 0.0458
_refine_ls_R_factor_gt 0.0396
_refine_ls_shift/su_max 0.000
_refine_ls_shift/su_mean 0.000
_refine_ls_structure_factor_coef Fsqd
_refine_ls_weighting_details 'w=1/[\s^2^(Fo^2^)+(0.0579P)^2^+0.5851P] where P=(Fo^2^+2Fc^2^)/3'
_refine_ls_weighting_scheme calc
_refine_ls_wR_factor_gt 0.1031
_refine_ls_wR_factor_ref 0.1086
_reflns_number_gt 3358
_reflns_number_total 3904
_reflns_threshold_expression I>2\s(I)
_cod_data_source_file gg2055.cif
_cod_data_source_block I
_cod_depositor_comments
;
The following automatic conversions were performed:
'_symmetry_cell_setting' value 'Monoclinic' changed to 'monoclinic'
according to '/home/saulius/struct/CIF-dictionaries/cif_core.dic'
dictionary named 'cif_core.dic' version 2.4.1 from 2010-06-29.

Automatic conversion script
Id: cif_fix_enum 1527 2010-12-29 10:47:43Z saulius 

The following automatic conversions were performed:

'_symmetry_cell_setting' value 'Monoclinic' changed to 'monoclinic'
according to /home/saulius/struct/CIF-dictionaries/cif_core.dic
dictionary named 'cif_core.dic' version 2.4.1 from 2010-06-29.

Automatic conversion script
Id: cif_fix_values 1715 2011-07-08 13:25:40Z adriana 
;
_cod_original_sg_symbol_H-M 'P 21/c'
_cod_database_code 2217058
_cod_database_fobs_code 2217058

loop_
_symmetry_equiv_pos_as_xyz
'x, y, z'
'-x, y+1/2, -z+1/2'
'-x, -y, -z'
'x, -y-1/2, z-1/2'

loop_
_atom_site_type_symbol
_atom_site_label
_atom_site_fract_x
_atom_site_fract_y
_atom_site_fract_z
_atom_site_U_iso_or_equiv
_atom_site_adp_type
_atom_site_calc_flag
_atom_site_refinement_flags
_atom_site_occupancy
H H3H 0.2134(18) -0.0511(11) 0.4718(18) 0.045(5) Uiso d . 1
C C1 0.27294(12) 0.04517(7) 0.25422(12) 0.0243(3) Uani d . 1
H H1 0.3241 0.0168 0.1870 0.029 Uiso calc R 1
C C2 0.25040(13) 0.13435(8) 0.22877(13) 0.0286(3) Uani d . 1
H H2 0.2840 0.1566 0.1462 0.034 Uiso calc R 1
C C3 0.10706(13) 0.15304(8) 0.26439(13) 0.0316(3) Uani d . 1
H H3 0.0462 0.1613 0.1896 0.038 Uiso calc R 1
C C4 0.12017(15) 0.22221(8) 0.35620(15) 0.0365(3) Uani d . 1
H H4B 0.1570 0.2695 0.3144 0.044 Uiso calc R 1
H H4A 0.0371 0.2355 0.3989 0.044 Uiso calc R 1
C C5 0.21666(13) 0.18202(7) 0.44640(13) 0.0288(3) Uani d . 1
H H5 0.2460 0.2142 0.5221 0.035 Uiso calc R 1
C C6 0.32659(12) 0.15486(7) 0.35544(12) 0.0267(3) Uani d . 1
H H6 0.4050 0.1895 0.3480 0.032 Uiso calc R 1
C C7 0.35006(11) 0.06574(7) 0.38116(11) 0.0224(2) Uani d . 1
H H7 0.4436 0.0491 0.3825 0.027 Uiso calc R 1
C C8 0.27605(11) 0.05050(7) 0.50638(11) 0.0208(2) Uani d . 1
C C9 0.15361(11) 0.10184(7) 0.48020(12) 0.0242(3) Uani d . 1
H H9 0.0956 0.1053 0.5570 0.029 Uiso calc R 1
C C10 0.07520(12) 0.08160(8) 0.35180(12) 0.0268(3) Uani d . 1
H H10 -0.0204 0.0747 0.3661 0.032 Uiso calc R 1
C C11 0.13428(12) 0.01565(7) 0.27329(12) 0.0252(3) Uani d . 1
C C12 0.08855(16) -0.06659(9) 0.10563(14) 0.0370(3) Uani d . 1
H H12A 0.1730 -0.0701 0.0605 0.044 Uiso calc R 1
H H12B 0.0177 -0.0832 0.0460 0.044 Uiso calc R 1
C C13 0.08947(14) -0.11551(8) 0.22633(13) 0.0321(3) Uani d . 1
H H13A 0.0026 -0.1390 0.2413 0.038 Uiso calc R 1
H H13B 0.1547 -0.1583 0.2207 0.038 Uiso calc R 1
C C14 0.34966(11) 0.08247(7) 0.62415(11) 0.0215(2) Uani d . 1
C C15 0.47065(12) 0.11841(8) 0.61578(12) 0.0274(3) Uani d . 1
H H15 0.5085 0.1264 0.5335 0.033 Uiso calc R 1
C C16 0.53703(12) 0.14274(8) 0.72545(12) 0.0284(3) Uani d . 1
H H16 0.6196 0.1675 0.7168 0.034 Uiso calc R 1
C C17 0.48648(12) 0.13201(7) 0.84792(11) 0.0234(3) Uani d . 1
C C18 0.36431(12) 0.09680(7) 0.85637(12) 0.0254(3) Uani d . 1
H H18 0.3264 0.0891 0.9387 0.031 Uiso calc R 1
C C19 0.29713(12) 0.07281(7) 0.74651(12) 0.0245(3) Uani d . 1
H H19 0.2136 0.0493 0.7549 0.029 Uiso calc R 1
C C20 0.56860(11) 0.15326(7) 0.96176(12) 0.0237(3) Uani d . 1
C C21 0.65359(12) 0.21726(8) 0.95569(12) 0.0276(3) Uani d . 1
H H21 0.6496 0.2517 0.8835 0.033 Uiso calc R 1
C C22 0.74373(13) 0.23134(8) 1.05342(13) 0.0316(3) Uani d . 1
H H22 0.8027 0.2742 1.0467 0.038 Uiso calc R 1
C C23 0.74797(13) 0.18301(8) 1.16083(13) 0.0319(3) Uani d . 1
H H23 0.8111 0.1919 1.2269 0.038 Uiso calc R 1
C C24 0.66019(13) 0.12197(8) 1.17160(13) 0.0315(3) Uani d . 1
H H24 0.6603 0.0902 1.2470 0.038 Uiso calc R 1
C C25 0.57148(13) 0.10685(8) 1.07246(12) 0.0280(3) Uani d . 1
H H25 0.5120 0.0643 1.0803 0.034 Uiso calc R 1
O O1 0.06660(10) 0.01105(6) 0.15323(9) 0.0329(2) Uani d . 1
O O2 0.12307(9) -0.06169(5) 0.32656(8) 0.0302(2) Uani d . 1
O O3 0.25380(9) -0.02990(5) 0.53817(8) 0.0260(2) Uani d . 1

loop_
_atom_site_aniso_label
_atom_site_aniso_U_11
_atom_site_aniso_U_22
_atom_site_aniso_U_33
_atom_site_aniso_U_12
_atom_site_aniso_U_13
_atom_site_aniso_U_23
C1 0.0280(6) 0.0256(6) 0.0193(6) 0.0020(5) 0.0011(5) 0.0009(5)
C2 0.0352(7) 0.0264(6) 0.0242(6) 0.0020(5) 0.0004(5) 0.0051(5)
C3 0.0322(7) 0.0296(7) 0.0328(7) 0.0073(5) -0.0071(5) 0.0029(5)
C4 0.0398(7) 0.0280(7) 0.0417(8) 0.0105(6) -0.0041(6) 0.0013(6)
C5 0.0344(7) 0.0218(6) 0.0302(7) 0.0045(5) -0.0013(5) -0.0027(5)
C6 0.0276(6) 0.0238(6) 0.0288(7) -0.0019(5) -0.0007(5) 0.0048(5)
C7 0.0221(5) 0.0246(6) 0.0205(6) 0.0005(4) 0.0006(4) 0.0010(4)
C8 0.0219(5) 0.0207(5) 0.0198(6) -0.0003(4) -0.0001(4) 0.0011(4)
C9 0.0225(6) 0.0268(6) 0.0232(6) 0.0036(5) -0.0002(5) -0.0027(5)
C10 0.0227(6) 0.0309(6) 0.0266(6) 0.0032(5) -0.0036(5) -0.0017(5)
C11 0.0292(6) 0.0264(6) 0.0200(6) 0.0001(5) -0.0053(5) 0.0012(5)
C12 0.0484(8) 0.0357(7) 0.0268(7) 0.0029(6) -0.0085(6) -0.0061(6)
C13 0.0376(7) 0.0304(7) 0.0281(7) -0.0008(5) -0.0038(5) -0.0082(5)
C14 0.0232(5) 0.0208(5) 0.0207(6) 0.0020(4) -0.0011(4) 0.0002(4)
C15 0.0274(6) 0.0339(7) 0.0209(6) -0.0046(5) 0.0017(5) 0.0014(5)
C16 0.0255(6) 0.0347(7) 0.0248(6) -0.0071(5) -0.0006(5) 0.0010(5)
C17 0.0262(6) 0.0219(6) 0.0221(6) 0.0020(4) -0.0015(5) -0.0004(4)
C18 0.0272(6) 0.0288(6) 0.0204(6) 0.0007(5) 0.0037(5) -0.0001(5)
C19 0.0216(5) 0.0270(6) 0.0250(6) -0.0011(4) 0.0013(5) -0.0003(5)
C20 0.0240(6) 0.0252(6) 0.0220(6) 0.0030(4) 0.0003(5) -0.0030(5)
C21 0.0315(6) 0.0279(6) 0.0234(6) -0.0002(5) 0.0013(5) -0.0018(5)
C22 0.0300(6) 0.0331(7) 0.0317(7) -0.0038(5) 0.0017(5) -0.0093(5)
C23 0.0294(6) 0.0396(7) 0.0266(7) 0.0066(5) -0.0054(5) -0.0118(5)
C24 0.0380(7) 0.0339(7) 0.0224(6) 0.0077(6) -0.0024(5) -0.0012(5)
C25 0.0311(6) 0.0277(6) 0.0252(6) 0.0002(5) 0.0006(5) -0.0002(5)
O1 0.0400(5) 0.0333(5) 0.0252(5) 0.0037(4) -0.0122(4) -0.0026(4)
O2 0.0414(5) 0.0256(5) 0.0233(5) -0.0076(4) -0.0066(4) -0.0006(4)
O3 0.0343(5) 0.0222(4) 0.0214(4) -0.0040(3) -0.0041(4) 0.0024(3)

loop_
_atom_type_symbol
_atom_type_description
_atom_type_scat_dispersion_real
_atom_type_scat_dispersion_imag
_atom_type_scat_source
C C 0.0033 0.0016 'International Tables Vol C Tables 4.2.6.8 and 6.1.1.4'
H H 0.0000 0.0000 'International Tables Vol C Tables 4.2.6.8 and 6.1.1.4'
O O 0.0106 0.0060 'International Tables Vol C Tables 4.2.6.8 and 6.1.1.4'

loop_
_geom_angle_atom_site_label_1
_geom_angle_atom_site_label_2
_geom_angle_atom_site_label_3
_geom_angle
C11 C1 C2 101.86(10)
C11 C1 C7 115.36(10)
C2 C1 C7 89.89(9)
C11 C1 H1 115.4
C2 C1 H1 115.4
C7 C1 H1 115.4
C3 C2 C1 107.37(10)
C3 C2 C6 102.79(10)
C1 C2 C6 90.14(9)
C3 C2 H2 117.5
C1 C2 H2 117.5
C6 C2 H2 117.5
C4 C3 C10 104.90(11)
C4 C3 C2 103.27(11)
C10 C3 C2 100.63(10)
C4 C3 H3 115.4
C10 C3 H3 115.4
C2 C3 H3 115.4
C5 C4 C3 95.24(10)
C5 C4 H4B 112.7
C3 C4 H4B 112.7
C5 C4 H4A 112.7
C3 C4 H4A 112.7
H4B C4 H4A 110.2
C4 C5 C6 103.49(11)
C4 C5 C9 105.31(11)
C6 C5 C9 100.60(9)
C4 C5 H5 115.2
C6 C5 H5 115.2
C9 C5 H5 115.2
C5 C6 C7 107.35(10)
C5 C6 C2 102.58(10)
C7 C6 C2 90.13(9)
C5 C6 H6 117.6
C7 C6 H6 117.6
C2 C6 H6 117.6
C8 C7 C6 103.45(9)
C8 C7 C1 115.05(9)
C6 C7 C1 89.83(9)
C8 C7 H7 115.1
C6 C7 H7 115.1
C1 C7 H7 115.1
O3 C8 C14 103.59(9)
O3 C8 C7 116.11(10)
C14 C8 C7 111.83(9)
O3 C8 C9 116.65(9)
C14 C8 C9 109.42(9)
C7 C8 C9 99.43(9)
C5 C9 C8 101.24(9)
C5 C9 C10 102.12(10)
C8 C9 C10 115.33(10)
C5 C9 H9 112.4
C8 C9 H9 112.4
C10 C9 H9 112.4
C11 C10 C3 100.19(10)
C11 C10 C9 114.16(10)
C3 C10 C9 102.28(10)
C11 C10 H10 113.0
C3 C10 H10 113.0
C9 C10 H10 113.0
O1 C11 O2 104.31(9)
O1 C11 C10 108.47(10)
O2 C11 C10 115.96(10)
O1 C11 C1 110.66(10)
O2 C11 C1 115.56(10)
C10 C11 C1 101.85(10)
O1 C12 C13 102.88(11)
O1 C12 H12A 111.2
C13 C12 H12A 111.2
O1 C12 H12B 111.2
C13 C12 H12B 111.2
H12A C12 H12B 109.1
O2 C13 C12 104.61(11)
O2 C13 H13A 110.8
C12 C13 H13A 110.8
O2 C13 H13B 110.8
C12 C13 H13B 110.8
H13A C13 H13B 108.9
C15 C14 C19 117.61(11)
C15 C14 C8 122.78(11)
C19 C14 C8 119.55(10)
C16 C15 C14 120.91(12)
C16 C15 H15 119.5
C14 C15 H15 119.5
C15 C16 C17 121.85(12)
C15 C16 H16 119.1
C17 C16 H16 119.1
C16 C17 C18 117.30(11)
C16 C17 C20 118.70(11)
C18 C17 C20 123.85(11)
C19 C18 C17 120.98(11)
C19 C18 H18 119.5
C17 C18 H18 119.5
C18 C19 C14 121.34(11)
C18 C19 H19 119.3
C14 C19 H19 119.3
C25 C20 C21 118.05(11)
C25 C20 C17 121.59(11)
C21 C20 C17 120.14(11)
C22 C21 C20 120.93(12)
C22 C21 H21 119.5
C20 C21 H21 119.5
C23 C22 C21 120.09(12)
C23 C22 H22 120.0
C21 C22 H22 120.0
C24 C23 C22 119.75(12)
C24 C23 H23 120.1
C22 C23 H23 120.1
C23 C24 C25 120.16(12)
C23 C24 H24 119.9
C25 C24 H24 119.9
C24 C25 C20 120.88(12)
C24 C25 H25 119.6
C20 C25 H25 119.6
C11 O1 C12 106.04(9)
C13 O2 C11 109.14(9)
C8 O3 H3H 106.7(12)

loop_
_geom_bond_atom_site_label_1
_geom_bond_atom_site_label_2
_geom_bond_distance
C1 C11 1.5222(17)
C1 C2 1.5542(17)
C1 C7 1.5677(16)
C1 H1 1.0000
C2 C3 1.5517(18)
C2 C6 1.5603(17)
C2 H2 1.0000
C3 C4 1.5169(19)
C3 C10 1.5510(18)
C3 H3 1.0000
C4 C5 1.5166(18)
C4 H4B 0.9900
C4 H4A 0.9900
C5 C6 1.5470(18)
C5 C9 1.5490(18)
C5 H5 1.0000
C6 C7 1.5551(16)
C6 H6 1.0000
C7 C8 1.5321(16)
C7 H7 1.0000
C8 O3 1.4236(14)
C8 C14 1.5284(15)
C8 C9 1.5502(16)
C9 C10 1.5856(16)
C9 H9 1.0000
C10 C11 1.5144(17)
C10 H10 1.0000
C11 O1 1.4209(14)
C11 O2 1.4299(15)
C12 O1 1.4265(17)
C12 C13 1.502(2)
C12 H12A 0.9900
C12 H12B 0.9900
C13 O2 1.4234(15)
C13 H13A 0.9900
C13 H13B 0.9900
C14 C15 1.3860(17)
C14 C19 1.3925(17)
C15 C16 1.3823(17)
C15 H15 0.9500
C16 C17 1.3879(18)
C16 H16 0.9500
C17 C18 1.3917(17)
C17 C20 1.4871(16)
C18 C19 1.3861(17)
C18 H18 0.9500
C19 H19 0.9500
C20 C25 1.3921(18)
C20 C21 1.3949(18)
C21 C22 1.3851(18)
C21 H21 0.9500
C22 C23 1.383(2)
C22 H22 0.9500
C23 C24 1.378(2)
C23 H23 0.9500
C24 C25 1.3893(18)
C24 H24 0.9500
C25 H25 0.9500
O3 H3H 0.876(19)

loop_
_geom_hbond_atom_site_label_D
_geom_hbond_atom_site_label_H
_geom_hbond_atom_site_label_A
_geom_hbond_site_symmetry_A
_geom_hbond_distance_DH
_geom_hbond_distance_HA
_geom_hbond_distance_DA
_geom_hbond_angle_DHA
O3 H3H O2 . 0.877(18) 1.769(19) 2.6153(12) 161.6(18)
C12 H12B O1 3_555 0.99 2.54 3.2455(18) 128
C24 H24 O3 3_657 0.95 2.60 3.4955(16) 158

loop_
_geom_torsion_atom_site_label_1
_geom_torsion_atom_site_label_2
_geom_torsion_atom_site_label_3
_geom_torsion_atom_site_label_4
_geom_torsion
C11 C1 C2 C3 12.21(12)
C7 C1 C2 C3 -103.71(10)
C11 C1 C2 C6 115.67(10)
C7 C1 C2 C6 -0.25(9)
C1 C2 C3 C4 127.66(11)
C6 C2 C3 C4 33.44(12)
C1 C2 C3 C10 19.42(12)
C6 C2 C3 C10 -74.81(11)
C10 C3 C4 C5 51.75(12)
C2 C3 C4 C5 -53.26(12)
C3 C4 C5 C6 53.65(12)
C3 C4 C5 C9 -51.53(13)
C4 C5 C6 C7 -128.13(11)
C9 C5 C6 C7 -19.40(12)
C4 C5 C6 C2 -33.99(12)
C9 C5 C6 C2 74.74(11)
C3 C2 C6 C5 0.29(12)
C1 C2 C6 C5 -107.56(10)
C3 C2 C6 C7 108.11(10)
C1 C2 C6 C7 0.25(9)
C5 C6 C7 C8 -12.78(12)
C2 C6 C7 C8 -116.01(9)
C5 C6 C7 C1 102.98(10)
C2 C6 C7 C1 -0.25(9)
C11 C1 C7 C8 1.95(15)
C2 C1 C7 C8 105.05(11)
C11 C1 C7 C6 -102.85(11)
C2 C1 C7 C6 0.25(9)
C6 C7 C8 O3 165.61(9)
C1 C7 C8 O3 69.38(13)
C6 C7 C8 C14 -75.83(11)
C1 C7 C8 C14 -172.06(9)
C6 C7 C8 C9 39.61(11)
C1 C7 C8 C9 -56.62(12)
C4 C5 C9 C8 151.54(10)
C6 C5 C9 C8 44.25(11)
C4 C5 C9 C10 32.28(12)
C6 C5 C9 C10 -75.02(11)
O3 C8 C9 C5 -178.53(10)
C14 C8 C9 C5 64.36(11)
C7 C8 C9 C5 -52.91(11)
O3 C8 C9 C10 -69.21(14)
C14 C8 C9 C10 173.68(10)
C7 C8 C9 C10 56.41(12)
C4 C3 C10 C11 -150.89(10)
C2 C3 C10 C11 -43.93(11)
C4 C3 C10 C9 -33.20(12)
C2 C3 C10 C9 73.76(11)
C5 C9 C10 C11 107.79(12)
C8 C9 C10 C11 -1.01(15)
C5 C9 C10 C3 0.57(11)
C8 C9 C10 C3 -108.23(11)
C3 C10 C11 O1 -63.21(12)
C9 C10 C11 O1 -171.72(10)
C3 C10 C11 O2 179.88(10)
C9 C10 C11 O2 71.37(14)
C3 C10 C11 C1 53.55(11)
C9 C10 C11 C1 -54.96(13)
C2 C1 C11 O1 74.93(12)
C7 C1 C11 O1 170.52(10)
C2 C1 C11 O2 -166.82(10)
C7 C1 C11 O2 -71.23(13)
C2 C1 C11 C10 -40.23(11)
C7 C1 C11 C10 55.37(12)
O1 C12 C13 O2 -23.62(14)
O3 C8 C14 C15 123.86(12)
C7 C8 C14 C15 -1.91(16)
C9 C8 C14 C15 -111.07(13)
O3 C8 C14 C19 -53.41(13)
C7 C8 C14 C19 -179.18(10)
C9 C8 C14 C19 71.66(13)
C19 C14 C15 C16 0.82(19)
C8 C14 C15 C16 -176.51(12)
C14 C15 C16 C17 0.4(2)
C15 C16 C17 C18 -1.12(19)
C15 C16 C17 C20 174.66(12)
C16 C17 C18 C19 0.68(18)
C20 C17 C18 C19 -174.86(11)
C17 C18 C19 C14 0.51(19)
C15 C14 C19 C18 -1.25(18)
C8 C14 C19 C18 176.16(11)
C16 C17 C20 C25 -139.90(13)
C18 C17 C20 C25 35.57(18)
C16 C17 C20 C21 34.67(17)
C18 C17 C20 C21 -149.86(12)
C25 C20 C21 C22 3.91(18)
C17 C20 C21 C22 -170.85(11)
C20 C21 C22 C23 -1.9(2)
C21 C22 C23 C24 -1.5(2)
C22 C23 C24 C25 2.8(2)
C23 C24 C25 C20 -0.7(2)
C21 C20 C25 C24 -2.62(18)
C17 C20 C25 C24 172.06(12)
O2 C11 O1 C12 -34.19(13)
C10 C11 O1 C12 -158.35(11)
C1 C11 O1 C12 90.71(12)
C13 C12 O1 C11 35.81(14)
C12 C13 O2 C11 3.28(14)
O1 C11 O2 C13 18.51(13)
C10 C11 O2 C13 137.71(11)
C1 C11 O2 C13 -103.21(12)
